data_4301490
loop_
_publ_author_name
'Fuyan Han'
'Jie Zhang'
'Yanan Han'
'Zhengxing Zhang'
'Zhenxia Chen'
'Linhong Weng'
'Xigeng Zhou'

_publ_section_title
;
Synthesis of Mixed Cp/TpMe2 Lanthanide Complexes from Lanthanocene
Precursors and their Structures and Reactivities
;
_journal_name_full 'Inorganic Chemistry'
_journal_page_first 1774
_journal_page_last 1781
_journal_paper_doi 10.1021/ic802094q
_journal_volume 48
_journal_year 2009
_chemical_formula_sum 'C25 H32 B N6 Yb'
_chemical_formula_weight 600.42
_chemical_name_systematic
; 
 ? 
;
_space_group_IT_number 9
_symmetry_cell_setting monoclinic
_symmetry_space_group_name_Hall 'C -2yc'
_symmetry_space_group_name_H-M 'C 1 c 1'
_atom_sites_solution_hydrogens geom
_atom_sites_solution_primary direct
_atom_sites_solution_secondary difmap
_audit_creation_method SHELXL-97
_cell_angle_alpha 90.00
_cell_angle_beta 96.273(4)
_cell_angle_gamma 90.00
_cell_formula_units_Z 4
_cell_length_a 8.747(4)
_cell_length_b 21.798(9)
_cell_length_c 12.859(5)
_cell_measurement_reflns_used 888
_cell_measurement_temperature 293(2)
_cell_measurement_theta_max 26.944
_cell_measurement_theta_min 2.456
_cell_volume 2437.1(18)
_computing_cell_refinement 'Bruker SMART'
_computing_data_collection 'Bruker SMART'
_computing_data_reduction 'Bruker SHELXTL'
_computing_molecular_graphics 'Bruker SHELXTL'
_computing_publication_material 'Bruker SHELXTL'
_computing_structure_refinement 'SHELXL-97 (Sheldrick, 1997)'
_computing_structure_solution 'SHELXS-97 (Sheldrick, 1990)'
_diffrn_ambient_temperature 293(2)
_diffrn_measured_fraction_theta_full 0.985
_diffrn_measured_fraction_theta_max 0.985
_diffrn_measurement_device_type 'CCD area detector'
_diffrn_measurement_method 'phi and omega scans'
_diffrn_radiation_monochromator graphite
_diffrn_radiation_source 'fine-focus sealed tube'
_diffrn_radiation_type MoK\a
_diffrn_radiation_wavelength 0.71073
_diffrn_reflns_av_R_equivalents 0.0402
_diffrn_reflns_av_sigmaI/netI 0.0339
_diffrn_reflns_limit_h_max 10
_diffrn_reflns_limit_h_min -9
_diffrn_reflns_limit_k_max 25
_diffrn_reflns_limit_k_min -21
_diffrn_reflns_limit_l_max 8
_diffrn_reflns_limit_l_min -15
_diffrn_reflns_number 3846
_diffrn_reflns_theta_full 25.01
_diffrn_reflns_theta_max 25.01
_diffrn_reflns_theta_min 1.87
_exptl_absorpt_coefficient_mu 3.862
_exptl_absorpt_correction_T_max 0.8013
_exptl_absorpt_correction_T_min 0.4837
_exptl_absorpt_correction_type multi-scan
_exptl_absorpt_process_details sadabs
_exptl_crystal_colour red
_exptl_crystal_density_diffrn 1.636
_exptl_crystal_density_method 'not measured'
_exptl_crystal_description column
_exptl_crystal_F_000 1196
_exptl_crystal_size_max 0.22
_exptl_crystal_size_mid 0.10
_exptl_crystal_size_min 0.06
_refine_diff_density_max 1.350
_refine_diff_density_min -2.497
_refine_diff_density_rms 0.175
_refine_ls_abs_structure_details 'Flack H D (1983), Acta Cryst. A39, 876-881'
_refine_ls_abs_structure_Flack 0.02(2)
_refine_ls_extinction_method none
_refine_ls_goodness_of_fit_ref 1.132
_refine_ls_hydrogen_treatment mixed
_refine_ls_matrix_type full
_refine_ls_number_parameters 265
_refine_ls_number_reflns 2881
_refine_ls_number_restraints 3
_refine_ls_restrained_S_all 1.131
_refine_ls_R_factor_all 0.0373
_refine_ls_R_factor_gt 0.0364
_refine_ls_shift/su_max 0.001
_refine_ls_shift/su_mean 0.000
_refine_ls_structure_factor_coef Fsqd
_refine_ls_weighting_details 'calc w=1/[\s^2^(Fo^2^)+(0.0655P)^2^+0.0000P] where P=(Fo^2^+2Fc^2^)/3'
_refine_ls_weighting_scheme calc
_refine_ls_wR_factor_gt 0.0898
_refine_ls_wR_factor_ref 0.0904
_reflns_number_gt 2773
_reflns_number_total 2881
_reflns_threshold_expression >2sigma(I)
_cod_data_source_file ic802094q_si_001_01.cif
_cod_data_source_block f80422a
_cod_depositor_comments
;
The following automatic conversions were performed:
'_symmetry_cell_setting' value 'Monoclinic' changed to 'monoclinic'
according to '/home/saulius/struct/CIF-dictionaries/cif_core.dic'
dictionary named 'cif_core.dic' version 2.4.1 from 2010-06-29.

Automatic conversion script
Id: cif_fix_enum 1527 2010-12-29 10:47:43Z saulius 
;
_cod_original_cell_volume 2437.1(17)
_cod_original_sg_symbol_H-M 'C c'
_cod_database_code 4301490

loop_
_symmetry_equiv_pos_as_xyz
'x, y, z'
'x, -y, z+1/2'
'x+1/2, y+1/2, z'
'x+1/2, -y+1/2, z+1/2'

loop_
_atom_site_label
_atom_site_type_symbol
_atom_site_fract_x
_atom_site_fract_y
_atom_site_fract_z
_atom_site_U_iso_or_equiv
_atom_site_adp_type
_atom_site_occupancy
_atom_site_symmetry_multiplicity
_atom_site_calc_flag
_atom_site_refinement_flags
_atom_site_disorder_assembly
_atom_site_disorder_group
Yb1 Yb 0.97793(11) 0.083536(11) 0.24902(10) 0.01845(12) Uani 1 1 d . . .
B1 B 0.9484(10) 0.1748(4) 0.0102(8) 0.0164(18) Uani 1 1 d D . .
H1B H 0.954(10) 0.189(4) -0.072(3) 0.020 Uiso 1 1 d D . .
N1 N 0.8326(8) 0.1209(3) 0.0056(6) 0.0162(14) Uani 1 1 d . . .
N2 N 0.8149(9) 0.0824(2) 0.0868(7) 0.0169(16) Uani 1 1 d . . .
N3 N 1.1082(8) 0.1578(3) 0.0706(6) 0.0204(15) Uani 1 1 d . . .
N4 N 1.1269(8) 0.1597(3) 0.1795(6) 0.0202(16) Uani 1 1 d . . .
N5 N 0.8797(8) 0.2301(3) 0.0610(6) 0.0168(14) Uani 1 1 d . . .
N6 N 0.7310(8) 0.2293(3) 0.0872(6) 0.0190(15) Uani 1 1 d . . .
C1 C 1.1713(6) 0.0056(3) 0.3445(5) 0.045(3) Uani 1 1 d G . .
H1A H 1.2072 0.0150 0.4135 0.054 Uiso 1 1 calc R . .
C2 C 1.2433(7) 0.0219(3) 0.2547(6) 0.048(3) Uani 1 1 d G . .
H2A H 1.3347 0.0436 0.2544 0.058 Uiso 1 1 calc R . .
C3 C 1.1514(10) -0.0011(3) 0.1653(5) 0.071(5) Uani 1 1 d G . .
H3A H 1.1720 0.0031 0.0962 0.085 Uiso 1 1 calc R . .
C4 C 1.0225(8) -0.0314(3) 0.1998(6) 0.071(5) Uani 1 1 d G . .
H4A H 0.9439 -0.0506 0.1574 0.085 Uiso 1 1 calc R . .
C5 C 1.0348(7) -0.02728(18) 0.3107(6) 0.061(5) Uani 1 1 d G . .
H5A H 0.9656 -0.0433 0.3535 0.074 Uiso 1 1 calc R . .
C6 C 0.9668(8) 0.1266(3) 0.4386(5) 0.066(3) Uani 1 1 d G . .
H6A H 1.0571 0.1276 0.4841 0.079 Uiso 1 1 calc R . .
C7 C 0.9141(9) 0.1734(2) 0.3665(7) 0.066(3) Uani 1 1 d G . .
H7A H 0.9637 0.2103 0.3565 0.079 Uiso 1 1 calc R . .
C8 C 0.7723(8) 0.1538(3) 0.3123(7) 0.066(3) Uani 1 1 d G . .
H8A H 0.7127 0.1757 0.2606 0.079 Uiso 1 1 calc R . .
C9 C 0.7374(6) 0.0950(3) 0.3509(7) 0.057(4) Uani 1 1 d G . .
H9A H 0.6510 0.0716 0.3290 0.069 Uiso 1 1 calc R . .
C10 C 0.8577(8) 0.0782(3) 0.4290(6) 0.074(5) Uani 1 1 d G . .
H10A H 0.8638 0.0419 0.4671 0.089 Uiso 1 1 calc R . .
C11 C 0.6994(11) 0.1493(4) -0.1707(8) 0.030(2) Uani 1 1 d . . .
H11A H 0.7820 0.1785 -0.1681 0.046 Uiso 1 1 calc R . .
H11B H 0.6029 0.1707 -0.1771 0.046 Uiso 1 1 calc R . .
H11C H 0.7034 0.1228 -0.2298 0.046 Uiso 1 1 calc R . .
C12 C 0.7147(10) 0.1122(4) -0.0730(7) 0.0216(19) Uani 1 1 d . . .
C13 C 0.6251(10) 0.0653(4) -0.0401(8) 0.0231(19) Uani 1 1 d . . .
H13A H 0.5380 0.0482 -0.0770 0.028 Uiso 1 1 calc R . .
C14 C 0.6908(11) 0.0491(4) 0.0586(8) 0.026(2) Uani 1 1 d . . .
C15 C 0.6317(13) -0.0008(4) 0.1281(10) 0.038(3) Uani 1 1 d . . .
H15A H 0.6984 -0.0035 0.1924 0.057 Uiso 1 1 calc R . .
H15B H 0.6301 -0.0395 0.0924 0.057 Uiso 1 1 calc R . .
H15C H 0.5296 0.0094 0.1430 0.057 Uiso 1 1 calc R . .
C16 C 1.2746(10) 0.1640(4) -0.0775(8) 0.0237(19) Uani 1 1 d . . .
H16A H 1.3830 0.1660 -0.0831 0.036 Uiso 1 1 calc R . .
H16B H 1.2253 0.1999 -0.1090 0.036 Uiso 1 1 calc R . .
H16C H 1.2324 0.1280 -0.1129 0.036 Uiso 1 1 calc R . .
C17 C 1.2483(9) 0.1612(3) 0.0348(7) 0.0197(18) Uani 1 1 d . . .
C18 C 1.3589(9) 0.1640(4) 0.1207(8) 0.0224(19) Uani 1 1 d . . .
H18A H 1.4649 0.1663 0.1195 0.027 Uiso 1 1 calc R . .
C19 C 1.2811(11) 0.1629(4) 0.2078(8) 0.025(2) Uani 1 1 d . . .
C20 C 1.3409(12) 0.1701(5) 0.3235(9) 0.033(2) Uani 1 1 d . . .
H20A H 1.2563 0.1676 0.3650 0.050 Uiso 1 1 calc R . .
H20B H 1.3908 0.2091 0.3343 0.050 Uiso 1 1 calc R . .
H20C H 1.4131 0.1379 0.3436 0.050 Uiso 1 1 calc R . .
C21 C 1.1068(10) 0.3019(4) 0.0605(8) 0.0231(19) Uani 1 1 d . . .
H21A H 1.1307 0.3435 0.0809 0.035 Uiso 1 1 calc R . .
H21B H 1.1156 0.2970 -0.0128 0.035 Uiso 1 1 calc R . .
H21C H 1.1773 0.2746 0.0998 0.035 Uiso 1 1 calc R . .
C22 C 0.9455(9) 0.2871(3) 0.0819(7) 0.0174(17) Uani 1 1 d . . .
C23 C 0.8371(10) 0.3222(3) 0.1240(7) 0.0197(18) Uani 1 1 d . . .
H23A H 0.8483 0.3627 0.1464 0.024 Uiso 1 1 calc R . .
C24 C 0.7072(9) 0.2854(3) 0.1267(7) 0.0183(18) Uani 1 1 d . . .
C25 C 0.5556(10) 0.3000(4) 0.1664(8) 0.0246(19) Uani 1 1 d . . .
H25A H 0.4885 0.2651 0.1559 0.037 Uiso 1 1 calc R . .
H25B H 0.5094 0.3346 0.1290 0.037 Uiso 1 1 calc R . .
H25C H 0.5723 0.3094 0.2397 0.037 Uiso 1 1 calc R . .

loop_
_atom_site_aniso_label
_atom_site_aniso_U_11
_atom_site_aniso_U_22
_atom_site_aniso_U_33
_atom_site_aniso_U_23
_atom_site_aniso_U_13
_atom_site_aniso_U_12
Yb1 0.02001(19) 0.01767(17) 0.01752(18) 0.0012(2) 0.00139(12) 0.00331(18)
B1 0.015(5) 0.021(4) 0.011(4) 0.003(4) -0.006(4) 0.003(3)
N1 0.015(3) 0.018(3) 0.014(4) -0.003(3) -0.002(3) 0.000(3)
N2 0.022(4) 0.014(3) 0.014(4) 0.000(2) -0.006(3) 0.001(2)
N3 0.023(4) 0.020(3) 0.017(4) 0.005(3) -0.002(3) -0.005(3)
N4 0.021(4) 0.028(4) 0.010(4) -0.010(3) -0.009(3) -0.001(3)
N5 0.018(4) 0.015(3) 0.016(4) 0.003(3) -0.006(3) -0.002(2)
N6 0.015(4) 0.021(3) 0.021(4) 0.002(3) -0.002(3) 0.000(2)
C1 0.043(7) 0.055(6) 0.034(6) 0.003(5) -0.009(5) 0.035(5)
C2 0.034(6) 0.035(5) 0.078(10) -0.003(6) 0.017(6) 0.017(4)
C3 0.113(14) 0.052(7) 0.048(9) 0.005(7) 0.014(9) 0.059(8)
C4 0.085(12) 0.028(6) 0.087(12) -0.009(7) -0.040(10) 0.021(6)
C5 0.045(7) 0.030(6) 0.113(14) 0.035(7) 0.025(8) 0.008(5)
C6 0.073(6) 0.070(5) 0.062(6) -0.018(4) 0.034(5) 0.017(5)
C7 0.073(6) 0.070(5) 0.062(6) -0.018(4) 0.034(5) 0.017(5)
C8 0.073(6) 0.070(5) 0.062(6) -0.018(4) 0.034(5) 0.017(5)
C9 0.038(7) 0.071(8) 0.069(10) -0.041(8) 0.034(7) -0.011(6)
C10 0.092(14) 0.087(11) 0.045(10) 0.015(7) 0.020(10) 0.035(8)
C11 0.026(5) 0.038(5) 0.023(5) 0.006(4) -0.015(4) 0.004(4)
C12 0.016(4) 0.021(4) 0.027(5) -0.011(4) -0.001(4) 0.003(3)
C13 0.018(5) 0.025(4) 0.027(5) -0.012(4) 0.004(4) 0.000(3)
C14 0.030(5) 0.018(4) 0.030(5) -0.006(4) 0.001(4) 0.000(3)
C15 0.043(6) 0.029(5) 0.043(7) -0.009(5) 0.006(5) -0.016(4)
C16 0.022(5) 0.023(4) 0.026(5) 0.000(4) 0.004(4) -0.002(4)
C17 0.017(4) 0.013(3) 0.028(5) 0.001(3) 0.003(4) -0.001(3)
C18 0.010(4) 0.023(4) 0.032(5) -0.002(4) -0.006(4) -0.001(3)
C19 0.025(5) 0.020(4) 0.028(5) 0.006(4) -0.002(4) 0.002(3)
C20 0.021(5) 0.044(5) 0.032(6) -0.002(5) -0.010(4) 0.007(4)
C21 0.026(5) 0.014(4) 0.031(5) -0.003(4) 0.010(4) -0.002(3)
C22 0.020(4) 0.013(4) 0.017(4) 0.000(3) -0.006(3) -0.006(3)
C23 0.021(4) 0.016(4) 0.019(4) 0.001(4) -0.012(4) -0.001(3)
C24 0.020(4) 0.017(4) 0.016(4) 0.000(3) -0.006(3) 0.005(3)
C25 0.027(5) 0.023(4) 0.025(5) -0.002(4) 0.005(4) -0.003(3)

loop_
_atom_type_symbol
_atom_type_description
_atom_type_scat_dispersion_real
_atom_type_scat_dispersion_imag
_atom_type_scat_source
C C 0.0033 0.0016 'International Tables Vol C Tables 4.2.6.8 and 6.1.1.4'
H H 0.0000 0.0000 'International Tables Vol C Tables 4.2.6.8 and 6.1.1.4'
B B 0.0013 0.0007 'International Tables Vol C Tables 4.2.6.8 and 6.1.1.4'
N N 0.0061 0.0033 'International Tables Vol C Tables 4.2.6.8 and 6.1.1.4'
Yb Yb -0.3850 5.5486 'International Tables Vol C Tables 4.2.6.8 and 6.1.1.4'

loop_
_geom_angle_atom_site_label_1
_geom_angle_atom_site_label_2
_geom_angle_atom_site_label_3
_geom_angle
_geom_angle_site_symmetry_1
_geom_angle_site_symmetry_3
_geom_angle_publ_flag
N4 Yb1 N2 88.7(3) . . ?
N4 Yb1 C8 97.8(3) . . ?
N2 Yb1 C8 84.9(3) . . ?
N4 Yb1 C7 81.4(2) . . ?
N2 Yb1 C7 111.9(3) . . ?
C8 Yb1 C7 32.12(5) . . ?
N4 Yb1 C5 133.2(2) . . ?
N2 Yb1 C5 109.6(2) . . ?
C8 Yb1 C5 125.6(2) . . ?
C7 Yb1 C5 125.5(2) . . ?
N4 Yb1 C1 106.3(2) . . ?
N2 Yb1 C1 134.2(2) . . ?
C8 Yb1 C1 133.0(2) . . ?
C7 Yb1 C1 113.0(2) . . ?
C5 Yb1 C1 31.8 . . ?
N4 Yb1 C9 129.4(2) . . ?
N2 Yb1 C9 90.1(3) . . ?
C8 Yb1 C9 31.86(6) . . ?
C7 Yb1 C9 52.65(9) . . ?
C5 Yb1 C9 94.28(19) . . ?
C1 Yb1 C9 110.05(19) . . ?
N4 Yb1 C6 100.3(3) . . ?
N2 Yb1 C6 137.2(2) . . ?
C8 Yb1 C6 52.58(9) . . ?
C7 Yb1 C6 31.70(6) . . ?
C5 Yb1 C6 94.34(16) . . ?
C1 Yb1 C6 83.31(16) . . ?
C9 Yb1 C6 52.08(9) . . ?
N4 Yb1 C4 118.7(3) . . ?
N2 Yb1 C4 82.6(2) . . ?
C8 Yb1 C4 140.9(3) . . ?
C7 Yb1 C4 156.4(2) . . ?
C5 Yb1 C4 31.69(6) . . ?
C1 Yb1 C4 52.10(7) . . ?
C9 Yb1 C4 111.2(2) . . ?
C6 Yb1 C4 125.97(19) . . ?
N4 Yb1 C10 130.9(3) . . ?
N2 Yb1 C10 120.3(3) . . ?
C8 Yb1 C10 52.31(9) . . ?
C7 Yb1 C10 52.22(10) . . ?
C5 Yb1 C10 76.80(14) . . ?
C1 Yb1 C10 81.89(14) . . ?
C9 Yb1 C10 31.34(6) . . ?
C6 Yb1 C10 31.25(6) . . ?
C4 Yb1 C10 104.62(19) . . ?
N4 Yb1 C2 81.4(2) . . ?
N2 Yb1 C2 116.8(3) . . ?
C8 Yb1 C2 158.2(3) . . ?
C7 Yb1 C2 127.6(3) . . ?
C5 Yb1 C2 51.85(7) . . ?
C1 Yb1 C2 31.14(5) . . ?
C9 Yb1 C2 141.2(2) . . ?
C6 Yb1 C2 105.9(2) . . ?
C4 Yb1 C2 51.36(7) . . ?
C10 Yb1 C2 112.37(17) . . ?
N4 Yb1 C3 88.4(3) . . ?
N2 Yb1 C3 87.3(2) . . ?
C8 Yb1 C3 169.9(3) . . ?
C7 Yb1 C3 157.9(3) . . ?
C5 Yb1 C3 51.74(7) . . ?
C1 Yb1 C3 51.41(7) . . ?
C9 Yb1 C3 142.1(3) . . ?
C6 Yb1 C3 134.3(2) . . ?
C4 Yb1 C3 31.0 . . ?
C10 Yb1 C3 128.03(17) . . ?
C2 Yb1 C3 30.7 . . ?
N5 B1 N1 109.2(7) . . ?
N5 B1 N3 110.3(7) . . ?
N1 B1 N3 112.5(6) . . ?
N5 B1 H1B 104(4) . . ?
N1 B1 H1B 106(5) . . ?
N3 B1 H1B 114(5) . . ?
N2 N1 C12 109.8(7) . . ?
N2 N1 B1 124.6(7) . . ?
C12 N1 B1 124.6(7) . . ?
C14 N2 N1 106.7(8) . . ?
C14 N2 Yb1 129.5(7) . . ?
N1 N2 Yb1 123.7(5) . . ?
C17 N3 N4 109.2(7) . . ?
C17 N3 B1 127.5(7) . . ?
N4 N3 B1 119.4(7) . . ?
C17 N3 Yb1 133.9(5) . . ?
N4 N3 Yb1 44.7(4) . . ?
B1 N3 Yb1 96.3(5) . . ?
C19 N4 N3 105.9(8) . . ?
C19 N4 Yb1 120.7(6) . . ?
N3 N4 Yb1 110.7(5) . . ?
N6 N5 C22 110.4(6) . . ?
N6 N5 B1 121.4(6) . . ?
C22 N5 B1 128.1(7) . . ?
C24 N6 N5 105.6(6) . . ?
C5 C1 C2 108.0 . . ?
C5 C1 Yb1 72.80(16) . . ?
C2 C1 Yb1 77.13(12) . . ?
C5 C1 H1A 126.0 . . ?
C2 C1 H1A 126.0 . . ?
Yb1 C1 H1A 116.2 . . ?
C3 C2 C1 108.0 . . ?
C3 C2 Yb1 75.04(14) . . ?
C1 C2 Yb1 71.72(11) . . ?
C3 C2 H2A 126.0 . . ?
C1 C2 H2A 126.0 . . ?
Yb1 C2 H2A 119.1 . . ?
C2 C3 C4 108.0 . . ?
C2 C3 Yb1 74.26(14) . . ?
C4 C3 Yb1 72.06(15) . . ?
C2 C3 H3A 126.0 . . ?
C4 C3 H3A 126.0 . . ?
Yb1 C3 H3A 119.5 . . ?
C5 C4 C3 108.0 . . ?
C5 C4 Yb1 72.21(11) . . ?
C3 C4 Yb1 76.95(14) . . ?
C5 C4 H4A 126.0 . . ?
C3 C4 H4A 126.0 . . ?
Yb1 C4 H4A 116.9 . . ?
C4 C5 C1 108.0 . . ?
C4 C5 Yb1 76.10(12) . . ?
C1 C5 Yb1 75.39(16) . . ?
C4 C5 H5A 126.0 . . ?
C1 C5 H5A 126.0 . . ?
Yb1 C5 H5A 114.8 . . ?
C7 C6 C10 108.0 . . ?
C7 C6 Yb1 72.10(9) . . ?
C10 C6 Yb1 75.27(15) . . ?
C7 C6 H6A 126.0 . . ?
C10 C6 H6A 126.0 . . ?
Yb1 C6 H6A 118.5 . . ?
C6 C7 C8 108.0 . . ?
C6 C7 Yb1 76.19(11) . . ?
C8 C7 Yb1 73.59(15) . . ?
C6 C7 H7A 126.0 . . ?
C8 C7 H7A 126.0 . . ?
Yb1 C7 H7A 116.3 . . ?
C7 C8 C9 108.0 . . ?
C7 C8 Yb1 74.30(16) . . ?
C9 C8 Yb1 75.91(14) . . ?
C7 C8 H8A 126.0 . . ?
C9 C8 H8A 126.0 . . ?
Yb1 C8 H8A 115.9 . . ?
C10 C9 C8 108.0 . . ?
C10 C9 Yb1 75.80(13) . . ?
C8 C9 Yb1 72.24(11) . . ?
C10 C9 H9A 126.0 . . ?
C8 C9 H9A 126.0 . . ?
Yb1 C9 H9A 117.9 . . ?
C9 C10 C6 108.0 . . ?
C9 C10 Yb1 72.87(13) . . ?
C6 C10 Yb1 73.47(15) . . ?
C9 C10 H10A 126.0 . . ?
C6 C10 H10A 126.0 . . ?
Yb1 C10 H10A 119.5 . . ?
C12 C11 H11A 109.5 . . ?
C12 C11 H11B 109.5 . . ?
H11A C11 H11B 109.5 . . ?
C12 C11 H11C 109.5 . . ?
H11A C11 H11C 109.5 . . ?
H11B C11 H11C 109.5 . . ?
N1 C12 C13 106.4(8) . . ?
N1 C12 C11 122.4(8) . . ?
C13 C12 C11 131.2(8) . . ?
C14 C13 C12 106.2(8) . . ?
C14 C13 H13A 126.9 . . ?
C12 C13 H13A 126.9 . . ?
N2 C14 C13 110.9(8) . . ?
N2 C14 C15 123.3(9) . . ?
C13 C14 C15 125.8(9) . . ?
C14 C15 H15A 109.5 . . ?
C14 C15 H15B 109.5 . . ?
H15A C15 H15B 109.5 . . ?
C14 C15 H15C 109.5 . . ?
H15A C15 H15C 109.5 . . ?
H15B C15 H15C 109.5 . . ?
C17 C16 H16A 109.5 . . ?
C17 C16 H16B 109.5 . . ?
H16A C16 H16B 109.5 . . ?
C17 C16 H16C 109.5 . . ?
H16A C16 H16C 109.5 . . ?
H16B C16 H16C 109.5 . . ?
N3 C17 C18 108.0(8) . . ?
N3 C17 C16 124.9(8) . . ?
C18 C17 C16 127.0(8) . . ?
C19 C18 C17 106.5(8) . . ?
C19 C18 H18A 126.8 . . ?
C17 C18 H18A 126.8 . . ?
N4 C19 C18 110.4(9) . . ?
N4 C19 C20 119.2(9) . . ?
C18 C19 C20 130.1(8) . . ?
C19 C20 H20A 109.5 . . ?
C19 C20 H20B 109.5 . . ?
H20A C20 H20B 109.5 . . ?
C19 C20 H20C 109.5 . . ?
H20A C20 H20C 109.5 . . ?
H20B C20 H20C 109.5 . . ?
C22 C21 H21A 109.5 . . ?
C22 C21 H21B 109.5 . . ?
H21A C21 H21B 109.5 . . ?
C22 C21 H21C 109.5 . . ?
H21A C21 H21C 109.5 . . ?
H21B C21 H21C 109.5 . . ?
C23 C22 N5 106.6(7) . . ?
C23 C22 C21 130.9(7) . . ?
N5 C22 C21 122.5(7) . . ?
C22 C23 C24 106.7(7) . . ?
C22 C23 H23A 126.6 . . ?
C24 C23 H23A 126.6 . . ?
N6 C24 C23 110.7(7) . . ?
N6 C24 C25 119.7(7) . . ?
C23 C24 C25 129.6(7) . . ?
C24 C25 H25A 109.5 . . ?
C24 C25 H25B 109.5 . . ?
H25A C25 H25B 109.5 . . ?
C24 C25 H25C 109.5 . . ?
H25A C25 H25C 109.5 . . ?
H25B C25 H25C 109.5 . . ?

loop_
_geom_bond_atom_site_label_1
_geom_bond_atom_site_label_2
_geom_bond_distance
_geom_bond_site_symmetry_2
_geom_bond_publ_flag
Yb1 N4 2.346(8) . ?
Yb1 N2 2.395(8) . ?
Yb1 C8 2.562(4) . ?
Yb1 C7 2.571(5) . ?
Yb1 C5 2.574(4) . ?
Yb1 C1 2.607(4) . ?
Yb1 C9 2.609(6) . ?
Yb1 C6 2.624(5) . ?
Yb1 C4 2.624(5) . ?
Yb1 C10 2.647(5) . ?
Yb1 C2 2.677(5) . ?
Yb1 C3 2.687(4) . ?
B1 N5 1.525(12) . ?
B1 N1 1.548(11) . ?
B1 N3 1.568(11) . ?
B1 H1B 1.11(2) . ?
N1 N2 1.361(10) . ?
N1 C12 1.377(11) . ?
N2 C14 1.324(12) . ?
N3 C17 1.357(11) . ?
N3 N4 1.392(11) . ?
N4 C19 1.360(12) . ?
N5 N6 1.378(10) . ?
N5 C22 1.383(10) . ?
N6 C24 1.350(11) . ?
C1 C5 1.4200 . ?
C1 C2 1.4200 . ?
C1 H1A 0.9300 . ?
C2 C3 1.4200 . ?
C2 H2A 0.9300 . ?
C3 C4 1.4200 . ?
C3 H3A 0.9300 . ?
C4 C5 1.4200 . ?
C4 H4A 0.9300 . ?
C5 H5A 0.9300 . ?
C6 C7 1.4200 . ?
C6 C10 1.4200 . ?
C6 H6A 0.9300 . ?
C7 C8 1.4200 . ?
C7 H7A 0.9300 . ?
C8 C9 1.4200 . ?
C8 H8A 0.9300 . ?
C9 C10 1.4200 . ?
C9 H9A 0.9300 . ?
C10 H10A 0.9300 . ?
C11 C12 1.488(13) . ?
C11 H11A 0.9600 . ?
C11 H11B 0.9600 . ?
C11 H11C 0.9600 . ?
C12 C13 1.382(14) . ?
C13 C14 1.381(14) . ?
C13 H13A 0.9300 . ?
C14 C15 1.532(14) . ?
C15 H15A 0.9600 . ?
C15 H15B 0.9600 . ?
C15 H15C 0.9600 . ?
C16 C17 1.489(13) . ?
C16 H16A 0.9600 . ?
C16 H16B 0.9600 . ?
C16 H16C 0.9600 . ?
C17 C18 1.388(13) . ?
C18 C19 1.372(13) . ?
C18 H18A 0.9300 . ?
C19 C20 1.530(14) . ?
C20 H20A 0.9600 . ?
C20 H20B 0.9600 . ?
C20 H20C 0.9600 . ?
C21 C22 1.502(12) . ?
C21 H21A 0.9600 . ?
C21 H21B 0.9600 . ?
C21 H21C 0.9600 . ?
C22 C23 1.375(13) . ?
C23 C24 1.394(12) . ?
C23 H23A 0.9300 . ?
C24 C25 1.506(12) . ?
C25 H25A 0.9600 . ?
C25 H25B 0.9600 . ?
C25 H25C 0.9600 . ?
